data_7124416
loop_
_publ_author_name
'Aguilar-Granda, Andr\'es'
'Colin-Molina, Abraham'
'Jellen, Marcus'
'Nu\~nez-Pineda, Alejandra'
'Cifuentes Quintal, Miguel Eduardo'
'Toscano, Rub\'en A.'
'Merino, Gabriel'
'Rodr\'iguez-Molina, Braulio'

_publ_section_title
;
 Triggering the Dynamics of a Carbazole-p-[phenylene-diethynyl]-xylene
 Rotor through a Mechanically Induced Phase Transition
;
_journal_name_full 'Chemical Communications'
_journal_paper_doi 10.1039/C9CC05672F
_journal_year 2019
_chemical_formula_sum 'C49 H33 Cl3 N2'
_chemical_formula_weight 756.12
_space_group_crystal_system monoclinic
_space_group_IT_number 15
_space_group_name_Hall '-C 2yc'
_space_group_name_H-M_alt 'C 1 2/c 1'
_symmetry_space_group_name_Hall '-C 2yc'
_symmetry_space_group_name_H-M 'C 1 2/c 1'
_atom_sites_solution_hydrogens geom
_audit_creation_method SHELXL-2016/6
_audit_update_record
;
2019-07-13 deposited with the CCDC.    2019-10-30 downloaded from the CCDC.
;
_cell_angle_alpha 90
_cell_angle_beta 109.430(5)
_cell_angle_gamma 90
_cell_formula_units_Z 4
_cell_length_a 33.601(2)
_cell_length_b 5.7693(3)
_cell_length_c 20.7237(15)
_cell_measurement_reflns_used 1438
_cell_measurement_temperature 150(2)
_cell_measurement_theta_max 0.958
_cell_measurement_theta_min 0.953
_cell_volume 3788.6(4)
_computing_structure_refinement 'SHELXL-2016/6 (Sheldrick, 2016)'
_diffrn_ambient_temperature 150(2)
_diffrn_measured_fraction_theta_full 0.996
_diffrn_measured_fraction_theta_max 0.991
_diffrn_measurement_device_type 'Bruker APEX2 CCD area detector'
_diffrn_radiation_type MoK\a
_diffrn_radiation_wavelength 0.71073
_diffrn_reflns_av_R_equivalents 0.02959
_diffrn_reflns_av_unetI/netI 0.2423
_diffrn_reflns_Laue_measured_fraction_full 0.996
_diffrn_reflns_Laue_measured_fraction_max 0.991
_diffrn_reflns_limit_h_max 32
_diffrn_reflns_limit_h_min -40
_diffrn_reflns_limit_k_max 6
_diffrn_reflns_limit_k_min -6
_diffrn_reflns_limit_l_max 23
_diffrn_reflns_limit_l_min -24
_diffrn_reflns_number 10463
_diffrn_reflns_point_group_measured_fraction_full 0.996
_diffrn_reflns_point_group_measured_fraction_max 0.991
_diffrn_reflns_theta_full 25.242
_diffrn_reflns_theta_max 25.362
_diffrn_reflns_theta_min 1.285
_exptl_absorpt_coefficient_mu 0.281
_exptl_crystal_colour yellow
_exptl_crystal_density_diffrn 1.326
_exptl_crystal_description prism
_exptl_crystal_F_000 1568
_exptl_crystal_recrystallization_method 'Re-crystallisation from solvent: Chloroform'
_exptl_crystal_size_max 0.334
_exptl_crystal_size_mid 0.144
_exptl_crystal_size_min 0.052
_refine_diff_density_max 0.367
_refine_diff_density_min -0.410
_refine_diff_density_rms 0.074
_refine_ls_extinction_method none
_refine_ls_goodness_of_fit_ref 0.981
_refine_ls_hydrogen_treatment constr
_refine_ls_matrix_type full
_refine_ls_number_parameters 300
_refine_ls_number_reflns 3440
_refine_ls_number_restraints 138
_refine_ls_restrained_S_all 0.977
_refine_ls_R_factor_all 0.2328
_refine_ls_R_factor_gt 0.0839
_refine_ls_shift/su_max 0.000
_refine_ls_shift/su_mean 0.000
_refine_ls_structure_factor_coef Fsqd
_refine_ls_weighting_details 'w=1/[\s^2^(Fo^2^)+(0.0407P)^2^] where P=(Fo^2^+2Fc^2^)/3'
_refine_ls_weighting_scheme calc
_refine_ls_wR_factor_gt 0.1261
_refine_ls_wR_factor_ref 0.1725
_reflns_Friedel_coverage 0.000
_reflns_number_gt 1438
_reflns_number_total 3440
_reflns_threshold_expression 'I > 2\s(I)'
_cod_data_source_file c9cc05672f5.cif
_cod_data_source_block 2-CHCl3
_cod_database_code 7124416
_shelx_shelxl_version_number 2016/6
_shelx_space_group_comment
;
The symmetry employed for this shelxl refinement is uniquely defined
by the following loop, which should always be used as a source of
symmetry information in preference to the above space-group names.
They are only intended as comments.
;
_shelx_estimated_absorpt_t_min 0.912
_shelx_estimated_absorpt_t_max 0.986

loop_
_space_group_symop_operation_xyz
'x, y, z'
'-x, y, -z+1/2'
'x+1/2, y+1/2, z'
'-x+1/2, y+1/2, -z+1/2'
'-x, -y, -z'
'x, -y, z-1/2'
'-x+1/2, -y+1/2, -z'
'x+1/2, -y+1/2, z-1/2'

loop_
_atom_site_label
_atom_site_type_symbol
_atom_site_fract_x
_atom_site_fract_y
_atom_site_fract_z
_atom_site_U_iso_or_equiv
_atom_site_adp_type
_atom_site_occupancy
_atom_site_site_symmetry_order
_atom_site_calc_flag
_atom_site_refinement_flags_posn
_atom_site_refinement_flags_adp
_atom_site_refinement_flags_occupancy
_atom_site_disorder_assembly
_atom_site_disorder_group
C1 C 0.12929(16) 0.5148(8) 0.2094(2) 0.0339(14) Uani 1 1 d . . . . .
H1 H 0.109523 0.400266 0.211804 0.041 Uiso 1 1 calc R U . . .
C2 C 0.12266(18) 0.6468(9) 0.1511(3) 0.0408(15) Uani 1 1 d . . . . .
H2 H 0.097922 0.621793 0.112828 0.049 Uiso 1 1 calc R U . . .
C3 C 0.1515(2) 0.8166(9) 0.1472(3) 0.0430(15) Uani 1 1 d . . . . .
H3 H 0.146205 0.905047 0.106534 0.052 Uiso 1 1 calc R U . . .
C4 C 0.18768(17) 0.8562(8) 0.2020(3) 0.0360(14) Uani 1 1 d . . . . .
H4 H 0.207212 0.971833 0.199445 0.043 Uiso 1 1 calc R U . . .
C5 C 0.26576(17) 0.8482(8) 0.3531(3) 0.0367(14) Uani 1 1 d . . . . .
H5 H 0.272790 0.966766 0.326991 0.044 Uiso 1 1 calc R U . . .
C6 C 0.29274(17) 0.7951(9) 0.4188(3) 0.0425(15) Uani 1 1 d . . . . .
H6 H 0.318505 0.877489 0.437516 0.051 Uiso 1 1 calc R U . . .
C7 C 0.28220(17) 0.6226(9) 0.4569(3) 0.0442(15) Uani 1 1 d . . . . .
H7 H 0.301290 0.586814 0.501086 0.053 Uiso 1 1 calc R U . . .
C8 C 0.24502(16) 0.5026(8) 0.4325(3) 0.0364(14) Uani 1 1 d . . . . .
H8 H 0.237755 0.387057 0.459331 0.044 Uiso 1 1 calc R U . . .
N9 N 0.17961(12) 0.4526(6) 0.32903(19) 0.0266(10) Uani 1 1 d . . . . .
C10 C 0.16566(15) 0.5551(8) 0.2640(2) 0.0247(12) Uani 1 1 d . . . . .
C11 C 0.19525(16) 0.7250(8) 0.2612(3) 0.0271(12) Uani 1 1 d . . . . .
C12 C 0.22850(16) 0.7245(8) 0.3269(3) 0.0259(12) Uani 1 1 d . . . . .
C13 C 0.21809(15) 0.5568(8) 0.3665(2) 0.0253(12) Uani 1 1 d . . . . .
C14 C 0.15512(15) 0.3069(8) 0.3565(2) 0.0244(12) Uani 1 1 d . . . . .
C15 C 0.14736(15) 0.3713(8) 0.4157(2) 0.0306(13) Uani 1 1 d . . . . .
H15 H 0.158471 0.513129 0.437633 0.037 Uiso 1 1 calc R U . . .
C16 C 0.12379(15) 0.2324(8) 0.4429(2) 0.0307(13) Uani 1 1 d . . . . .
H16 H 0.118786 0.278724 0.483543 0.037 Uiso 1 1 calc R U . . .
C17 C 0.10702(15) 0.0222(8) 0.4112(3) 0.0279(13) Uani 1 1 d . . . . .
C18 C 0.11503(15) -0.0405(8) 0.3517(3) 0.0301(13) Uani 1 1 d . . . . .
H18 H 0.103913 -0.181818 0.329501 0.036 Uiso 1 1 calc R U . . .
C19 C 0.13863(15) 0.0980(7) 0.3248(2) 0.0265(12) Uani 1 1 d . . . . .
H19 H 0.143823 0.051771 0.284323 0.032 Uiso 1 1 calc R U . . .
C20 C 0.08153(16) -0.1206(8) 0.4392(3) 0.0315(13) Uani 1 1 d . . . . .
C21 C 0.05981(16) -0.2391(9) 0.4603(3) 0.0366(14) Uani 1 1 d . . . . .
C22 C 0.03015(16) -0.3724(9) 0.4820(3) 0.0327(14) Uani 1 1 d . . . . .
C23 C -0.02101(16) -0.6889(8) 0.4595(3) 0.0357(14) Uani 1 1 d . . . . .
C24 C 0.00928(16) -0.5606(9) 0.4431(3) 0.0360(14) Uani 1 1 d . . . . .
H24 H 0.016058 -0.602923 0.403661 0.043 Uiso 1 1 calc R U . . .
C25 C -0.04357(17) -0.8886(9) 0.4144(3) 0.0497(17) Uani 1 1 d . . . . .
H25A H -0.037323 -1.033194 0.440650 0.075 Uiso 1 1 calc R U . . .
H25B H -0.033886 -0.900849 0.374841 0.075 Uiso 1 1 calc R U . . .
H25C H -0.074074 -0.860553 0.398568 0.075 Uiso 1 1 calc R U . . .
C31 C 0.0000(3) 0.5927(12) 0.2311(6) 0.059(3) Uani 0.426(3) 1 d D U P A -1
H31 H 0.001661 0.642838 0.185806 0.070 Uiso 0.426(3) 1 calc R U P A -1
Cl1 Cl 0.0463(4) 0.4375(17) 0.2756(7) 0.081(4) Uani 0.426(3) 1 d D U P A -1
Cl2 Cl -0.0043(2) 0.8386(9) 0.2777(4) 0.085(3) Uani 0.426(3) 1 d D U P A -1
Cl3 Cl -0.0441(3) 0.4110(13) 0.2171(4) 0.0323(15) Uani 0.426(3) 1 d D U P A -1
C31B C 0.0087(7) 0.564(4) 0.2715(14) 0.068(4) Uani 0.074(3) 1 d D U P A -2
H31B H 0.027922 0.509040 0.316897 0.082 Uiso 0.074(3) 1 calc R U P A -2
Cl1B Cl 0.0393(7) 0.651(4) 0.2214(14) 0.080(5) Uani 0.074(3) 1 d D U P A -2
Cl2B Cl -0.0210(9) 0.799(5) 0.285(2) 0.061(6) Uani 0.074(3) 1 d D U P A -2
Cl3B Cl -0.0251(9) 0.336(4) 0.2308(17) 0.080(6) Uani 0.074(3) 1 d D U P A -2

loop_
_atom_site_aniso_label
_atom_site_aniso_U_11
_atom_site_aniso_U_22
_atom_site_aniso_U_33
_atom_site_aniso_U_23
_atom_site_aniso_U_13
_atom_site_aniso_U_12
C1 0.037(4) 0.036(3) 0.032(3) 0.002(3) 0.016(3) -0.009(3)
C2 0.046(4) 0.046(3) 0.032(3) 0.006(3) 0.015(3) 0.004(3)
C3 0.067(5) 0.037(3) 0.035(3) 0.012(3) 0.031(3) 0.014(3)
C4 0.050(4) 0.027(3) 0.044(3) 0.005(3) 0.033(3) 0.001(3)
C5 0.046(4) 0.032(3) 0.045(4) -0.007(3) 0.033(3) -0.013(3)
C6 0.031(4) 0.049(3) 0.058(4) -0.023(3) 0.029(3) -0.025(3)
C7 0.028(4) 0.052(4) 0.050(4) -0.006(3) 0.010(3) -0.001(3)
C8 0.030(3) 0.037(3) 0.040(3) 0.012(3) 0.008(3) -0.003(3)
N9 0.025(3) 0.027(2) 0.030(2) 0.010(2) 0.012(2) -0.007(2)
C10 0.032(3) 0.023(3) 0.028(3) -0.001(2) 0.022(3) 0.003(3)
C11 0.034(3) 0.018(3) 0.041(3) -0.001(2) 0.027(3) 0.001(2)
C12 0.028(3) 0.019(3) 0.040(3) -0.002(2) 0.025(3) -0.002(3)
C13 0.022(3) 0.023(3) 0.037(3) -0.001(2) 0.018(3) -0.003(2)
C14 0.020(3) 0.024(3) 0.033(3) 0.012(2) 0.013(2) 0.001(2)
C15 0.037(4) 0.026(3) 0.026(3) 0.002(2) 0.007(3) -0.010(3)
C16 0.037(3) 0.037(3) 0.025(3) 0.005(3) 0.020(3) 0.004(3)
C17 0.021(3) 0.023(3) 0.039(3) 0.012(2) 0.008(3) -0.003(2)
C18 0.030(3) 0.018(3) 0.044(3) -0.001(3) 0.015(3) -0.004(2)
C19 0.036(3) 0.018(3) 0.031(3) 0.000(2) 0.019(3) -0.002(2)
C20 0.025(3) 0.030(3) 0.044(3) 0.010(3) 0.017(3) 0.005(3)
C21 0.024(3) 0.044(3) 0.040(3) 0.018(3) 0.009(3) 0.005(3)
C22 0.024(3) 0.039(3) 0.037(3) 0.021(3) 0.013(3) 0.000(3)
C23 0.022(3) 0.037(3) 0.046(4) 0.018(3) 0.009(3) -0.005(3)
C24 0.030(3) 0.046(3) 0.032(3) 0.013(3) 0.010(3) 0.000(3)
C25 0.052(4) 0.040(3) 0.053(4) 0.004(3) 0.012(3) -0.014(3)
C31 0.043(5) 0.048(5) 0.087(7) -0.009(5) 0.024(6) -0.008(4)
Cl1 0.034(3) 0.071(6) 0.139(8) -0.031(5) 0.030(4) 0.011(4)
Cl2 0.064(4) 0.049(2) 0.109(5) -0.030(3) -0.015(5) 0.013(3)
Cl3 0.022(2) 0.032(3) 0.041(3) -0.001(2) 0.008(2) 0.010(2)
C31B 0.049(7) 0.058(7) 0.093(8) -0.011(7) 0.017(6) 0.000(6)
Cl1B 0.057(10) 0.082(10) 0.100(11) -0.015(9) 0.026(8) -0.002(8)
Cl2B 0.043(11) 0.050(9) 0.082(10) -0.004(9) 0.012(9) -0.005(9)
Cl3B 0.065(10) 0.062(9) 0.106(11) -0.017(9) 0.019(10) -0.004(8)

loop_
_atom_type_symbol
_atom_type_description
_atom_type_scat_dispersion_real
_atom_type_scat_dispersion_imag
_atom_type_scat_source
C C 0.0033 0.0016 'International Tables Vol C Tables 4.2.6.8 and 6.1.1.4'
H H 0.0000 0.0000 'International Tables Vol C Tables 4.2.6.8 and 6.1.1.4'
N N 0.0061 0.0033 'International Tables Vol C Tables 4.2.6.8 and 6.1.1.4'
Cl Cl 0.1484 0.1585 'International Tables Vol C Tables 4.2.6.8 and 6.1.1.4'

loop_
_geom_angle_atom_site_label_1
_geom_angle_atom_site_label_2
_geom_angle_atom_site_label_3
_geom_angle
_geom_angle_site_symmetry_1
_geom_angle_site_symmetry_3
C2 C1 C10 117.7(5) . .
C2 C1 H1 121.2 . .
C10 C1 H1 121.2 . .
C1 C2 C3 121.5(5) . .
C1 C2 H2 119.2 . .
C3 C2 H2 119.2 . .
C4 C3 C2 120.4(5) . .
C4 C3 H3 119.8 . .
C2 C3 H3 119.8 . .
C3 C4 C11 119.3(5) . .
C3 C4 H4 120.3 . .
C11 C4 H4 120.3 . .
C12 C5 C6 118.6(5) . .
C12 C5 H5 120.7 . .
C6 C5 H5 120.7 . .
C7 C6 C5 120.4(5) . .
C7 C6 H6 119.8 . .
C5 C6 H6 119.8 . .
C8 C7 C6 121.8(5) . .
C8 C7 H7 119.1 . .
C6 C7 H7 119.1 . .
C7 C8 C13 117.4(5) . .
C7 C8 H8 121.3 . .
C13 C8 H8 121.3 . .
C10 N9 C13 107.6(4) . .
C10 N9 C14 125.6(4) . .
C13 N9 C14 125.6(4) . .
C1 C10 N9 129.7(4) . .
C1 C10 C11 121.8(4) . .
N9 C10 C11 108.5(4) . .
C4 C11 C10 119.3(5) . .
C4 C11 C12 133.5(5) . .
C10 C11 C12 107.1(4) . .
C5 C12 C13 120.0(5) . .
C5 C12 C11 133.1(5) . .
C13 C12 C11 106.9(4) . .
C12 C13 C8 121.7(4) . .
C12 C13 N9 109.8(4) . .
C8 C13 N9 128.4(4) . .
C15 C14 C19 119.1(4) . .
C15 C14 N9 120.0(4) . .
C19 C14 N9 120.9(5) . .
C16 C15 C14 120.7(4) . .
C16 C15 H15 119.6 . .
C14 C15 H15 119.6 . .
C15 C16 C17 120.5(5) . .
C15 C16 H16 119.8 . .
C17 C16 H16 119.8 . .
C18 C17 C16 118.2(5) . .
C18 C17 C20 121.5(4) . .
C16 C17 C20 120.2(5) . .
C19 C18 C17 121.2(4) . .
C19 C18 H18 119.4 . .
C17 C18 H18 119.4 . .
C18 C19 C14 120.3(5) . .
C18 C19 H19 119.8 . .
C14 C19 H19 119.8 . .
C21 C20 C17 178.0(6) . .
C20 C21 C22 174.9(5) . .
C23 C22 C24 119.2(5) 5_546 .
C23 C22 C21 120.8(5) 5_546 .
C24 C22 C21 120.0(5) . .
C24 C23 C22 118.0(5) . 5_546
C24 C23 C25 120.6(5) . .
C22 C23 C25 121.3(5) 5_546 .
C23 C24 C22 122.8(5) . .
C23 C24 H24 118.6 . .
C22 C24 H24 118.6 . .
C23 C25 H25A 109.5 . .
C23 C25 H25B 109.5 . .
H25A C25 H25B 109.5 . .
C23 C25 H25C 109.5 . .
H25A C25 H25C 109.5 . .
H25B C25 H25C 109.5 . .
Cl2 C31 Cl3 110.6(6) . .
Cl2 C31 Cl1 110.1(6) . .
Cl3 C31 Cl1 109.3(5) . .
Cl2 C31 H31 108.9 . .
Cl3 C31 H31 108.9 . .
Cl1 C31 H31 108.9 . .
Cl2B C31B Cl1B 110.3(9) . .
Cl2B C31B Cl3B 110.0(8) . .
Cl1B C31B Cl3B 109.8(8) . .
Cl2B C31B H31B 108.9 . .
Cl1B C31B H31B 108.9 . .
Cl3B C31B H31B 108.9 . .

loop_
_geom_bond_atom_site_label_1
_geom_bond_atom_site_label_2
_geom_bond_distance
_geom_bond_site_symmetry_2
C1 C2 1.381(6) .
C1 C10 1.381(6) .
C1 H1 0.9500 .
C2 C3 1.400(7) .
C2 H2 0.9500 .
C3 C4 1.378(7) .
C3 H3 0.9500 .
C4 C11 1.390(6) .
C4 H4 0.9500 .
C5 C12 1.386(6) .
C5 C6 1.395(7) .
C5 H5 0.9500 .
C6 C7 1.388(7) .
C6 H6 0.9500 .
C7 C8 1.369(7) .
C7 H7 0.9500 .
C8 C13 1.402(6) .
C8 H8 0.9500 .
N9 C10 1.402(6) .
N9 C13 1.403(6) .
N9 C14 1.422(6) .
C10 C11 1.411(6) .
C11 C12 1.445(6) .
C12 C13 1.387(6) .
C14 C15 1.386(6) .
C14 C19 1.396(6) .
C15 C16 1.373(6) .
C15 H15 0.9500 .
C16 C17 1.405(6) .
C16 H16 0.9500 .
C17 C18 1.393(7) .
C17 C20 1.443(7) .
C18 C19 1.369(6) .
C18 H18 0.9500 .
C19 H19 0.9500 .
C20 C21 1.184(6) .
C21 C22 1.445(7) .
C22 C23 1.392(7) 5_546
C22 C24 1.395(7) .
C23 C24 1.389(7) .
C23 C25 1.518(6) .
C24 H24 0.9500 .
C25 H25A 0.9800 .
C25 H25B 0.9800 .
C25 H25C 0.9800 .
C31 Cl2 1.751(7) .
C31 Cl3 1.760(7) .
C31 Cl1 1.764(7) .
C31 H31 1.0000 .
C31B Cl2B 1.757(9) .
C31B Cl1B 1.758(9) .
C31B Cl3B 1.760(9) .
C31B H31B 1.0000 .

loop_
_geom_hbond_atom_site_label_D
_geom_hbond_atom_site_label_H
_geom_hbond_atom_site_label_A
_geom_hbond_distance_DH
_geom_hbond_distance_HA
_geom_hbond_distance_DA
_geom_hbond_angle_DHA
C1 H1 Cl1 0.95 2.86 3.523(15) 127.8

loop_
_geom_torsion_atom_site_label_1
_geom_torsion_atom_site_label_2
_geom_torsion_atom_site_label_3
_geom_torsion_atom_site_label_4
_geom_torsion
_geom_torsion_site_symmetry_1
C10 C1 C2 C3 -0.3(8) .
C1 C2 C3 C4 0.0(8) .
C2 C3 C4 C11 0.3(8) .
C12 C5 C6 C7 -0.4(8) .
C5 C6 C7 C8 -1.3(8) .
C6 C7 C8 C13 1.4(8) .
C2 C1 C10 N9 178.0(5) .
C2 C1 C10 C11 0.2(7) .
C13 N9 C10 C1 -178.8(5) .
C14 N9 C10 C1 -10.8(8) .
C13 N9 C10 C11 -0.7(5) .
C14 N9 C10 C11 167.3(4) .
C3 C4 C11 C10 -0.3(7) .
C3 C4 C11 C12 -178.4(5) .
C1 C10 C11 C4 0.1(7) .
N9 C10 C11 C4 -178.1(4) .
C1 C10 C11 C12 178.6(4) .
N9 C10 C11 C12 0.4(5) .
C6 C5 C12 C13 1.9(7) .
C6 C5 C12 C11 -176.1(5) .
C4 C11 C12 C5 -3.5(9) .
C10 C11 C12 C5 178.3(5) .
C4 C11 C12 C13 178.3(5) .
C10 C11 C12 C13 0.1(5) .
C5 C12 C13 C8 -1.9(7) .
C11 C12 C13 C8 176.6(4) .
C5 C12 C13 N9 -179.0(4) .
C11 C12 C13 N9 -0.5(5) .
C7 C8 C13 C12 0.2(7) .
C7 C8 C13 N9 176.8(5) .
C10 N9 C13 C12 0.7(5) .
C14 N9 C13 C12 -167.2(4) .
C10 N9 C13 C8 -176.1(5) .
C14 N9 C13 C8 15.9(8) .
C10 N9 C14 C15 -119.3(5) .
C13 N9 C14 C15 46.5(6) .
C10 N9 C14 C19 60.7(6) .
C13 N9 C14 C19 -133.4(5) .
C19 C14 C15 C16 0.0(7) .
N9 C14 C15 C16 -180.0(4) .
C14 C15 C16 C17 -0.1(7) .
C15 C16 C17 C18 0.1(7) .
C15 C16 C17 C20 -178.7(5) .
C16 C17 C18 C19 0.1(7) .
C20 C17 C18 C19 178.8(4) .
C17 C18 C19 C14 -0.3(7) .
C15 C14 C19 C18 0.2(7) .
N9 C14 C19 C18 -179.9(4) .
C22 C23 C24 C22 -1.0(8) 5_546
C25 C23 C24 C22 178.5(4) .
C23 C22 C24 C23 1.1(8) 5_546
C21 C22 C24 C23 -176.9(5) .
